data_1505585
loop_
_publ_author_name
'Rawal, Girish K.'
'Kumar, Amit'
'Tawar, Urmila'
'Vankar, Yashwant D.'

_publ_section_title
;
 New method for chloroamidation of olefins. Application in the synthesis
 of N-glycopeptides and anticancer agents.
;
_journal_issue 25
_journal_name_full 'Organic letters'
_journal_page_first 5171
_journal_page_last 5174
_journal_paper_doi 10.1021/ol702097q
_journal_volume 9
_journal_year 2007
_chemical_formula_moiety 'C14 H20 Cl N O8'
_chemical_formula_sum 'C14 H20 Cl N O8'
_chemical_formula_weight 365.76
_chemical_name_systematic
;
 ?
;
_space_group_IT_number 19
_symmetry_cell_setting orthorhombic
_symmetry_Int_Tables_number 19
_symmetry_space_group_name_Hall 'P 2ac 2ab'
_symmetry_space_group_name_H-M 'P 21 21 21'
_atom_sites_solution_hydrogens geom
_atom_sites_solution_primary direct
_atom_sites_solution_secondary difmap
_audit_creation_method SHELXL-97
_cell_angle_alpha 90.00
_cell_angle_beta 90.00
_cell_angle_gamma 90.00
_cell_formula_units_Z 4
_cell_length_a 8.3733(8)
_cell_length_b 9.3073(9)
_cell_length_c 22.9120(2)
_cell_measurement_reflns_used 600
_cell_measurement_temperature 100(2)
_cell_measurement_theta_max +28.0
_cell_measurement_theta_min -28.0
_cell_volume 1785.6(2)
_computing_cell_refinement 'Bruker SMART v5.628'
_computing_data_collection 'Bruker SMART v5.628'
_computing_data_reduction 'Bruker SAINT+ v6.45'
_computing_molecular_graphics ORTEP
_computing_structure_refinement 'SHELXL-97 (Sheldrick, 1997)'
_computing_structure_solution 'SIR 97'
_diffrn_ambient_temperature 100(2)
_diffrn_measured_fraction_theta_full 0.997
_diffrn_measured_fraction_theta_max 0.997
_diffrn_measurement_device_type 'CCD area detector'
_diffrn_measurement_method 'phi and omega scan'
_diffrn_radiation_monochromator graphite
_diffrn_radiation_source 'fine-focus sealed tube'
_diffrn_radiation_type MoK\a
_diffrn_radiation_wavelength 0.71073
_diffrn_reflns_av_R_equivalents 0.0490
_diffrn_reflns_av_sigmaI/netI 0.0660
_diffrn_reflns_limit_h_max 10
_diffrn_reflns_limit_h_min -11
_diffrn_reflns_limit_k_max 12
_diffrn_reflns_limit_k_min -10
_diffrn_reflns_limit_l_max 30
_diffrn_reflns_limit_l_min -26
_diffrn_reflns_number 11858
_diffrn_reflns_theta_full 28.30
_diffrn_reflns_theta_max 28.30
_diffrn_reflns_theta_min 2.36
_diffrn_standards_decay_% <0.005
_exptl_absorpt_coefficient_mu 0.253
_exptl_absorpt_correction_T_max 0.9511
_exptl_absorpt_correction_T_min 0.9279
_exptl_absorpt_correction_type empirical
_exptl_absorpt_process_details 'Bruker SADABS'
_exptl_crystal_colour white
_exptl_crystal_density_diffrn 1.361
_exptl_crystal_density_method 'not measured'
_exptl_crystal_description prism
_exptl_crystal_F_000 768
_exptl_crystal_size_max 0.30
_exptl_crystal_size_mid 0.23
_exptl_crystal_size_min 0.20
_refine_diff_density_max 0.350
_refine_diff_density_min -0.226
_refine_diff_density_rms 0.065
_refine_ls_abs_structure_details 'Flack H D (1983), Acta Cryst. A39, 876-881'
_refine_ls_abs_structure_Flack 0.15(8)
_refine_ls_extinction_method none
_refine_ls_goodness_of_fit_ref 1.063
_refine_ls_hydrogen_treatment constr
_refine_ls_matrix_type full
_refine_ls_number_parameters 221
_refine_ls_number_reflns 4418
_refine_ls_number_restraints 0
_refine_ls_restrained_S_all 1.063
_refine_ls_R_factor_all 0.0711
_refine_ls_R_factor_gt 0.0559
_refine_ls_shift/su_max 0.000
_refine_ls_shift/su_mean 0.000
_refine_ls_structure_factor_coef Fsqd
_refine_ls_weighting_details 'calc w=1/[\s^2^(Fo^2^)+(0.0533P)^2^+0.0000P] where P=(Fo^2^+2Fc^2^)/3'
_refine_ls_weighting_scheme calc
_refine_ls_wR_factor_gt 0.1099
_refine_ls_wR_factor_ref 0.1157
_reflns_number_gt 3636
_reflns_number_total 4418
_reflns_threshold_expression >2sigma(I)
_cod_data_source_file ol702097q-file004.cif
_cod_data_source_block 26mayfm
_cod_database_code 1505585

loop_
_symmetry_equiv_pos_as_xyz
'x, y, z'
'-x+1/2, -y, z+1/2'
'x+1/2, -y+1/2, -z'
'-x, y+1/2, -z+1/2'

loop_
_atom_site_label
_atom_site_type_symbol
_atom_site_fract_x
_atom_site_fract_y
_atom_site_fract_z
_atom_site_U_iso_or_equiv
_atom_site_adp_type
_atom_site_occupancy
_atom_site_symmetry_multiplicity
_atom_site_calc_flag
_atom_site_refinement_flags
Cl1 Cl 0.44209(8) 0.93785(8) 0.24769(3) 0.03064(18) Uani 1 1 d .
O1 O 0.11915(19) 0.91209(19) 0.37540(7) 0.0188(4) Uani 1 1 d .
O2 O 0.0168(2) 0.67752(19) 0.26349(7) 0.0247(5) Uani 1 1 d .
O3 O 0.5664(2) 1.09328(19) 0.35728(7) 0.0201(4) Uani 1 1 d .
O4 O 0.7287(2) 0.9730(2) 0.41884(8) 0.0258(4) Uani 1 1 d .
O5 O 0.2811(2) 1.14608(19) 0.41942(7) 0.0172(4) Uani 1 1 d .
O6 O 0.4758(2) 1.2405(2) 0.47600(8) 0.0305(5) Uani 1 1 d .
O7 O 0.2295(2) 0.8938(2) 0.52655(8) 0.0236(4) Uani 1 1 d .
O8 O 0.0235(2) 0.8551(2) 0.58679(8) 0.0264(4) Uani 1 1 d .
N1 N 0.0805(2) 0.9109(2) 0.27638(9) 0.0187(5) Uani 1 1 d .
H1A H 0.0462 1.0032 0.2693 0.022 Uiso 1 1 d .
C1 C 0.1958(3) 0.8846(3) 0.32055(11) 0.0182(6) Uani 1 1 d .
H1 H 0.2329 0.7825 0.3187 0.022 Uiso 1 1 calc R
C2 C 0.3377(3) 0.9869(3) 0.31305(10) 0.0177(6) Uani 1 1 d .
H2 H 0.2962 1.0871 0.3086 0.021 Uiso 1 1 calc R
C3 C 0.4492(3) 0.9821(3) 0.36494(10) 0.0167(5) Uani 1 1 d .
H3 H 0.5036 0.8865 0.3664 0.020 Uiso 1 1 calc R
C4 C 0.3556(3) 1.0057(3) 0.42115(11) 0.0174(5) Uani 1 1 d .
H4 H 0.4275 0.9974 0.4558 0.021 Uiso 1 1 calc R
C5 C 0.2237(3) 0.8948(3) 0.42421(11) 0.0190(5) Uani 1 1 d .
H5 H 0.2720 0.7966 0.4229 0.023 Uiso 1 1 calc R
C6 C -0.0051(3) 0.8053(3) 0.25202(12) 0.0183(5) Uani 1 1 d .
C7 C -0.1331(3) 0.8529(3) 0.20966(11) 0.0233(6) Uani 1 1 d .
H7A H -0.2385 0.8381 0.2272 0.035 Uiso 1 1 calc R
H7B H -0.1249 0.7965 0.1737 0.035 Uiso 1 1 calc R
H7C H -0.1188 0.9550 0.2006 0.035 Uiso 1 1 calc R
C8 C 0.7031(3) 1.0768(3) 0.38936(11) 0.0230(6) Uani 1 1 d .
C9 C 0.8089(3) 1.2048(4) 0.38279(13) 0.0335(8) Uani 1 1 d .
H9A H 0.9202 1.1764 0.3894 0.050 Uiso 1 1 calc R
H9B H 0.7783 1.2781 0.4114 0.050 Uiso 1 1 calc R
H9C H 0.7977 1.2440 0.3433 0.050 Uiso 1 1 calc R
C10 C 0.3536(3) 1.2546(3) 0.44932(11) 0.0198(6) Uani 1 1 d .
C11 C 0.2622(3) 1.3923(3) 0.44243(11) 0.0239(6) Uani 1 1 d .
H11A H 0.2991 1.4427 0.4074 0.036 Uiso 1 1 calc R
H11B H 0.2797 1.4533 0.4767 0.036 Uiso 1 1 calc R
H11C H 0.1480 1.3710 0.4387 0.036 Uiso 1 1 calc R
C12 C 0.1202(3) 0.9075(3) 0.47787(11) 0.0236(6) Uani 1 1 d .
H12A H 0.0652 1.0016 0.4788 0.028 Uiso 1 1 calc R
H12B H 0.0390 0.8302 0.4788 0.028 Uiso 1 1 calc R
C13 C 0.1650(3) 0.8668(3) 0.57926(11) 0.0210(6) Uani 1 1 d .
C14 C 0.2902(3) 0.8559(3) 0.62527(11) 0.0270(6) Uani 1 1 d .
H14A H 0.3521 0.7677 0.6195 0.040 Uiso 1 1 calc R
H14B H 0.2395 0.8537 0.6638 0.040 Uiso 1 1 calc R
H14C H 0.3615 0.9393 0.6228 0.040 Uiso 1 1 calc R

loop_
_atom_site_aniso_label
_atom_site_aniso_U_11
_atom_site_aniso_U_22
_atom_site_aniso_U_33
_atom_site_aniso_U_23
_atom_site_aniso_U_13
_atom_site_aniso_U_12
Cl1 0.0245(3) 0.0492(5) 0.0182(3) -0.0044(3) 0.0013(3) 0.0048(3)
O1 0.0166(8) 0.0207(10) 0.0192(9) 0.0000(8) -0.0029(7) -0.0009(8)
O2 0.0342(11) 0.0153(10) 0.0244(10) 0.0006(8) -0.0077(8) -0.0019(8)
O3 0.0177(8) 0.0229(10) 0.0196(9) 0.0029(7) -0.0025(7) -0.0047(8)
O4 0.0212(9) 0.0283(11) 0.0281(10) -0.0007(9) -0.0044(8) 0.0016(9)
O5 0.0166(9) 0.0151(9) 0.0199(9) -0.0029(8) -0.0011(7) 0.0000(7)
O6 0.0293(11) 0.0273(12) 0.0350(12) -0.0057(9) -0.0117(9) -0.0024(9)
O7 0.0196(9) 0.0332(12) 0.0178(9) 0.0038(8) -0.0024(7) -0.0048(8)
O8 0.0238(10) 0.0303(11) 0.0250(10) 0.0075(9) 0.0059(8) 0.0031(9)
N1 0.0227(11) 0.0106(11) 0.0227(11) 0.0014(9) -0.0057(9) 0.0012(9)
C1 0.0215(13) 0.0146(14) 0.0186(12) -0.0001(10) -0.0010(10) 0.0035(11)
C2 0.0180(12) 0.0195(15) 0.0157(12) -0.0027(10) 0.0004(10) 0.0064(11)
C3 0.0161(11) 0.0157(13) 0.0182(12) 0.0011(10) 0.0003(10) -0.0017(10)
C4 0.0162(12) 0.0175(13) 0.0186(12) -0.0002(11) -0.0025(10) -0.0005(11)
C5 0.0192(13) 0.0219(14) 0.0159(12) 0.0031(11) -0.0046(10) 0.0000(11)
C6 0.0190(11) 0.0192(13) 0.0167(11) -0.0017(11) 0.0000(10) -0.0003(10)
C7 0.0230(14) 0.0207(14) 0.0260(14) -0.0019(12) -0.0063(11) 0.0013(12)
C8 0.0159(12) 0.0319(17) 0.0212(13) -0.0029(12) 0.0007(10) 0.0016(12)
C9 0.0218(14) 0.048(2) 0.0304(17) 0.0062(14) -0.0011(13) -0.0157(14)
C10 0.0229(14) 0.0188(14) 0.0176(13) -0.0023(11) 0.0029(11) -0.0049(12)
C11 0.0293(15) 0.0196(15) 0.0229(14) -0.0033(11) -0.0001(11) -0.0039(12)
C12 0.0175(13) 0.0310(16) 0.0222(13) 0.0025(12) -0.0034(11) -0.0043(12)
C13 0.0268(14) 0.0153(14) 0.0209(13) -0.0007(11) 0.0025(11) 0.0014(11)
C14 0.0280(15) 0.0287(16) 0.0242(14) -0.0015(13) -0.0051(12) 0.0018(13)

loop_
_atom_type_symbol
_atom_type_description
_atom_type_scat_dispersion_real
_atom_type_scat_dispersion_imag
_atom_type_scat_source
C C 0.0033 0.0016 'International Tables Vol C Tables 4.2.6.8 and 6.1.1.4'
H H 0.0000 0.0000 'International Tables Vol C Tables 4.2.6.8 and 6.1.1.4'
N N 0.0061 0.0033 'International Tables Vol C Tables 4.2.6.8 and 6.1.1.4'
O O 0.0106 0.0060 'International Tables Vol C Tables 4.2.6.8 and 6.1.1.4'
Cl Cl 0.1484 0.1585 'International Tables Vol C Tables 4.2.6.8 and 6.1.1.4'

loop_
_geom_angle_atom_site_label_1
_geom_angle_atom_site_label_2
_geom_angle_atom_site_label_3
_geom_angle
C5 O1 C1 113.03(17)
C8 O3 C3 115.1(2)
C10 O5 C4 117.61(19)
C13 O7 C12 117.0(2)
C6 N1 C1 122.3(2)
N1 C1 O1 106.83(19)
N1 C1 C2 109.9(2)
O1 C1 C2 109.52(19)
C3 C2 C1 111.9(2)
C3 C2 Cl1 110.35(17)
C1 C2 Cl1 108.27(17)
O3 C3 C2 107.73(18)
O3 C3 C4 110.55(19)
C2 C3 C4 110.02(19)
O5 C4 C5 107.62(19)
O5 C4 C3 109.2(2)
C5 C4 C3 108.4(2)
O1 C5 C12 106.05(19)
O1 C5 C4 109.5(2)
C12 C5 C4 113.8(2)
O2 C6 N1 122.7(2)
O2 C6 C7 121.7(2)
N1 C6 C7 115.6(2)
O4 C8 O3 122.8(3)
O4 C8 C9 126.5(2)
O3 C8 C9 110.7(2)
O6 C10 O5 123.7(3)
O6 C10 C11 125.6(3)
O5 C10 C11 110.7(2)
O7 C12 C5 104.91(19)
O8 C13 O7 122.7(2)
O8 C13 C14 125.9(2)
O7 C13 C14 111.4(2)

loop_
_geom_bond_atom_site_label_1
_geom_bond_atom_site_label_2
_geom_bond_distance
Cl1 C2 1.793(2)
O1 C5 1.429(3)
O1 C1 1.434(3)
O2 C6 1.232(3)
O3 C8 1.369(3)
O3 C3 1.437(3)
O4 C8 1.198(3)
O5 C10 1.363(3)
O5 C4 1.448(3)
O6 C10 1.199(3)
O7 C13 1.347(3)
O7 C12 1.449(3)
O8 C13 1.202(3)
N1 C6 1.338(3)
N1 C1 1.420(3)
C1 C2 1.532(4)
C2 C3 1.513(3)
C3 C4 1.524(3)
C4 C5 1.513(4)
C5 C12 1.509(3)
C6 C7 1.513(3)
C8 C9 1.492(4)
C10 C11 1.501(4)
C13 C14 1.490(4)

loop_
_geom_torsion_atom_site_label_1
_geom_torsion_atom_site_label_2
_geom_torsion_atom_site_label_3
_geom_torsion_atom_site_label_4
_geom_torsion
C6 N1 C1 O1 -97.3(3)
C6 N1 C1 C2 144.0(2)
C5 O1 C1 N1 -177.9(2)
C5 O1 C1 C2 -58.9(3)
N1 C1 C2 C3 169.6(2)
O1 C1 C2 C3 52.6(3)
N1 C1 C2 Cl1 -68.6(2)
O1 C1 C2 Cl1 174.38(15)
C8 O3 C3 C2 -160.4(2)
C8 O3 C3 C4 79.4(3)
C1 C2 C3 O3 -173.01(19)
Cl1 C2 C3 O3 66.4(2)
C1 C2 C3 C4 -52.4(3)
Cl1 C2 C3 C4 -173.03(17)
C10 O5 C4 C5 142.1(2)
C10 O5 C4 C3 -100.3(2)
O3 C3 C4 O5 57.6(2)
C2 C3 C4 O5 -61.3(2)
O3 C3 C4 C5 174.55(19)
C2 C3 C4 C5 55.7(3)
C1 O1 C5 C12 -172.5(2)
C1 O1 C5 C4 64.3(3)
O5 C4 C5 O1 57.1(3)
C3 C4 C5 O1 -60.9(3)
O5 C4 C5 C12 -61.4(3)
C3 C4 C5 C12 -179.3(2)
C1 N1 C6 O2 -4.6(4)
C1 N1 C6 C7 174.7(2)
C3 O3 C8 O4 4.7(4)
C3 O3 C8 C9 -174.3(2)
C4 O5 C10 O6 1.1(4)
C4 O5 C10 C11 179.4(2)
C13 O7 C12 C5 -164.4(2)
O1 C5 C12 O7 -178.4(2)
C4 C5 C12 O7 -57.9(3)
C12 O7 C13 O8 -0.6(4)
C12 O7 C13 C14 -179.8(2)

loop_
_cod_related_entry_id
_cod_related_entry_code
_cod_related_entry_database
1 30651644 ChemSpider
